data_4303188
loop_
_publ_author_name
'Guo-Bi Li'
'Jun-Min Liu'
'Zhi-Quan Yu'
'Wei Wang'
'Cheng-Yong Su'

_publ_section_title
;
Assembly of a 1D Coordination Polymer through in Situ Formation of a New
Ligand by Double C-C Coupling on CHCl3 under Solvothermal Conditions
;
_journal_name_full 'Inorganic Chemistry'
_journal_page_first 8659
_journal_page_last 8661
_journal_paper_doi 10.1021/ic9011263
_journal_volume 48
_journal_year 2009
_chemical_formula_sum 'C118 H80 Mn2 N24 O21 S8'
_chemical_formula_weight 2536.42
_chemical_name_systematic
; 
 ? 
;
_space_group_IT_number 15
_symmetry_cell_setting monoclinic
_symmetry_space_group_name_Hall '-C 2yc'
_symmetry_space_group_name_H-M 'C 1 2/c 1'
_atom_sites_solution_hydrogens geom
_atom_sites_solution_primary direct
_atom_sites_solution_secondary difmap
_audit_creation_method SHELXL-97
_cell_angle_alpha 90.00
_cell_angle_beta 91.498(2)
_cell_angle_gamma 90.00
_cell_formula_units_Z 2
_cell_length_a 27.2244(4)
_cell_length_b 13.8402(3)
_cell_length_c 15.5301(3)
_cell_measurement_reflns_used 3279
_cell_measurement_temperature 150(2)
_cell_measurement_theta_max 62.4511
_cell_measurement_theta_min 2.8413
_cell_volume 5849.60(19)
_computing_cell_refinement
;
CrysAlis RED, Oxford Diffraction Ltd.,
Version 1.171.32.5 (release 08-05-2007 CrysAlis171 .NET)
(compiled May  8 2007,13:10:02)
;
_computing_data_collection
;
CrysAlis CCD, Oxford Diffraction Ltd.,
Version 1.171.32.5 (release 08-05-2007 CrysAlis171 .NET)
(compiled May  8 2007,13:10:02)
;
_computing_data_reduction
;
CrysAlis RED, Oxford Diffraction Ltd.,
Version 1.171.32.5 (release 08-05-2007 CrysAlis171 .NET)
(compiled May  8 2007,13:10:02)
;
_computing_structure_refinement 'SHELXL-97 (Sheldrick, 1997)'
_computing_structure_solution 'SHELXS-97 (Sheldrick, 1990)'
_diffrn_ambient_temperature 150(2)
_diffrn_detector_area_resol_mean 16.0855
_diffrn_measured_fraction_theta_full 0.951
_diffrn_measured_fraction_theta_max 0.951
_diffrn_measurement_device_type 'Oxford Germini S Ultra'
_diffrn_measurement_method '\w and \p scan'
_diffrn_radiation_monochromator graphite
_diffrn_radiation_source 'Enhance (Cu) X-ray Source'
_diffrn_radiation_type CuK\a
_diffrn_radiation_wavelength 1.54178
_diffrn_reflns_av_R_equivalents 0.0223
_diffrn_reflns_av_sigmaI/netI 0.0430
_diffrn_reflns_limit_h_max 30
_diffrn_reflns_limit_h_min -30
_diffrn_reflns_limit_k_max 14
_diffrn_reflns_limit_k_min -15
_diffrn_reflns_limit_l_max 10
_diffrn_reflns_limit_l_min -17
_diffrn_reflns_number 8952
_diffrn_reflns_theta_full 60.99
_diffrn_reflns_theta_max 60.99
_diffrn_reflns_theta_min 3.58
_exptl_absorpt_coefficient_mu 3.766
_exptl_absorpt_correction_T_max 0.4913
_exptl_absorpt_correction_T_min 0.3787
_exptl_absorpt_correction_type multi-scan
_exptl_absorpt_process_details
;
CrysAlis RED, Oxford Diffraction Ltd.,
Version 1.171.32.5 (release 08-05-2007 CrysAlis171 .NET)
(compiled May  8 2007,13:10:02)
Empirical absorption correction using spherical harmonics,
 implemented in SCALE3 ABSPACK scaling algorithm.
;
_exptl_crystal_colour Red
_exptl_crystal_density_diffrn 1.440
_exptl_crystal_density_method 'not measured'
_exptl_crystal_description Block
_exptl_crystal_F_000 2604
_exptl_crystal_size_max 0.32
_exptl_crystal_size_mid 0.26
_exptl_crystal_size_min 0.22
_refine_diff_density_max 0.606
_refine_diff_density_min -0.692
_refine_diff_density_rms 0.089
_refine_ls_extinction_method none
_refine_ls_goodness_of_fit_ref 0.996
_refine_ls_hydrogen_treatment geom
_refine_ls_matrix_type full
_refine_ls_number_parameters 408
_refine_ls_number_reflns 4254
_refine_ls_number_restraints 112
_refine_ls_restrained_S_all 1.049
_refine_ls_R_factor_all 0.1148
_refine_ls_R_factor_gt 0.0846
_refine_ls_shift/su_max 0.000
_refine_ls_shift/su_mean 0.000
_refine_ls_structure_factor_coef Fsqd
_refine_ls_weighting_details 'calc w=1/[\s^2^(Fo^2^)+(0.0680P)^2^+49.0000P] where P=(Fo^2^+2Fc^2^)/3'
_refine_ls_weighting_scheme calc
_refine_ls_wR_factor_gt 0.2008
_refine_ls_wR_factor_ref 0.2150
_reflns_number_gt 2713
_reflns_number_total 4254
_reflns_threshold_expression >2sigma(I)
_cod_data_source_file ic9011263_si_002_2.cif
_cod_data_source_block 3
_cod_depositor_comments
;
The following automatic conversions were performed:
'_symmetry_cell_setting' value 'Monoclinic' changed to 'monoclinic'
according to '/home/saulius/struct/CIF-dictionaries/cif_core.dic'
dictionary named 'cif_core.dic' version 2.4.1 from
2010-06-29.

'_exptl_absorpt_correction_type' value 'Multi-scan' changed
to 'multi-scan' according to
'/home/saulius/struct/CIF-dictionaries/cif_core.dic' dictionary named
'cif_core.dic' version 2.4.1 from 2010-06-29.

Automatic conversion script
Id: cif_fix_enum 1527 2010-12-29 10:47:43Z saulius 
;
_cod_database_code 4303188

loop_
_symmetry_equiv_pos_as_xyz
'x, y, z'
'-x, y, -z+1/2'
'x+1/2, y+1/2, z'
'-x+1/2, y+1/2, -z+1/2'
'-x, -y, -z'
'x, -y, z-1/2'
'-x+1/2, -y+1/2, -z'
'x+1/2, -y+1/2, z-1/2'

loop_
_atom_site_label
_atom_site_type_symbol
_atom_site_fract_x
_atom_site_fract_y
_atom_site_fract_z
_atom_site_U_iso_or_equiv
_atom_site_adp_type
_atom_site_occupancy
_atom_site_symmetry_multiplicity
_atom_site_calc_flag
_atom_site_refinement_flags
_atom_site_disorder_assembly
_atom_site_disorder_group
Mn1 Mn 0.2500 -0.2500 1.0000 0.0745(6) Uani 1 2 d S . .
O1 O 0.06163(16) 0.0480(3) 0.7123(3) 0.0547(11) Uani 1 1 d . . .
O2 O 0.03842(17) 0.1108(3) 0.9949(3) 0.0546(11) Uani 1 1 d . . .
O3 O 0.04556(16) 0.6109(3) 0.9078(3) 0.0535(11) Uani 1 1 d . . .
O4 O 0.07780(17) 0.5463(3) 0.6294(3) 0.0554(11) Uani 1 1 d . . .
N1 N 0.1791(2) -0.1697(4) 0.9581(4) 0.0655(16) Uani 1 1 d . . .
N2 N 0.05217(17) 0.0799(3) 0.8537(3) 0.0415(12) Uani 1 1 d . . .
N3 N 0.05380(17) 0.5777(3) 0.7645(3) 0.0397(11) Uani 1 1 d . . .
N4 N 0.1696(2) 0.8453(5) 0.6851(5) 0.085(2) Uani 1 1 d . . .
C1 C 0.1803(3) -0.0791(6) 0.9310(7) 0.092(3) Uani 1 1 d U . .
H1A H 0.2112 -0.0471 0.9305 0.111 Uiso 1 1 calc R . .
C2 C 0.1390(3) -0.0289(5) 0.9033(6) 0.088(3) Uani 1 1 d U . .
H2A H 0.1420 0.0360 0.8842 0.105 Uiso 1 1 calc R . .
C3 C 0.0939(2) -0.0720(4) 0.9033(4) 0.0477(15) Uani 1 1 d . . .
C4 C 0.0924(2) -0.1666(4) 0.9315(4) 0.0515(16) Uani 1 1 d . . .
H4A H 0.0620 -0.2000 0.9332 0.062 Uiso 1 1 calc R . .
C5 C 0.1353(3) -0.2122(5) 0.9570(4) 0.0580(17) Uani 1 1 d . . .
H5A H 0.1335 -0.2777 0.9749 0.070 Uiso 1 1 calc R . .
C6 C 0.0470(2) -0.0245(4) 0.8720(4) 0.0471(15) Uani 1 1 d . . .
H6A H 0.0352 -0.0576 0.8188 0.056 Uiso 1 1 calc R . .
H6B H 0.0218 -0.0332 0.9160 0.056 Uiso 1 1 calc R . .
C7 C 0.0595(2) 0.1084(4) 0.7694(4) 0.0425(14) Uani 1 1 d . . .
C8 C 0.0634(2) 0.2129(4) 0.7522(4) 0.0393(13) Uani 1 1 d . . .
C9 C 0.0727(2) 0.2454(4) 0.6705(4) 0.0452(15) Uani 1 1 d . . .
H9A H 0.0777 0.2003 0.6255 0.054 Uiso 1 1 calc R . .
C10 C 0.0749(2) 0.3446(4) 0.6532(4) 0.0449(15) Uani 1 1 d . . .
H10A H 0.0815 0.3664 0.5967 0.054 Uiso 1 1 calc R . .
C11 C 0.0675(2) 0.4108(4) 0.7178(4) 0.0401(14) Uani 1 1 d . . .
C12 C 0.0676(2) 0.5150(4) 0.6996(4) 0.0420(14) Uani 1 1 d . . .
C13 C 0.0500(2) 0.5507(4) 0.8524(4) 0.0444(15) Uani 1 1 d . . .
C14 C 0.0506(2) 0.4453(4) 0.8698(4) 0.0390(13) Uani 1 1 d . . .
C15 C 0.0422(2) 0.4130(4) 0.9513(4) 0.0466(15) Uani 1 1 d . . .
H15A H 0.0370 0.4583 0.9961 0.056 Uiso 1 1 calc R . .
C16 C 0.0412(2) 0.3139(4) 0.9696(4) 0.0463(15) Uani 1 1 d . . .
H16A H 0.0359 0.2924 1.0267 0.056 Uiso 1 1 calc R . .
C17 C 0.0480(2) 0.2472(4) 0.9046(4) 0.0403(14) Uani 1 1 d . . .
C18 C 0.0461(2) 0.1426(4) 0.9232(4) 0.0432(14) Uani 1 1 d . . .
C19 C 0.05674(19) 0.2789(4) 0.8200(4) 0.0370(13) Uani 1 1 d . . .
C20 C 0.05803(19) 0.3793(4) 0.8024(3) 0.0364(13) Uani 1 1 d . . .
C21 C 0.0462(2) 0.6792(4) 0.7430(4) 0.0437(14) Uani 1 1 d . . .
C22 C 0.0000 0.7190(5) 0.7500 0.0391(19) Uani 1 2 d S . .
H22A H 0.0000 0.7876 0.7500 0.047 Uiso 1 2 calc SR . .
C23 C 0.0888(2) 0.7347(4) 0.7227(4) 0.0409(14) Uani 1 1 d . . .
C24 C 0.1365(2) 0.7036(5) 0.7420(5) 0.0609(18) Uani 1 1 d . . .
H24A H 0.1414 0.6424 0.7687 0.073 Uiso 1 1 calc R . .
C25 C 0.1759(3) 0.7585(6) 0.7237(6) 0.083(2) Uani 1 1 d U . .
H25A H 0.2081 0.7361 0.7381 0.099 Uiso 1 1 calc R . .
C26 C 0.1245(3) 0.8766(5) 0.6620(5) 0.068(2) Uani 1 1 d U . .
H26A H 0.1208 0.9364 0.6326 0.082 Uiso 1 1 calc R . .
C27 C 0.0846(2) 0.8241(4) 0.6802(4) 0.0477(15) Uani 1 1 d . . .
H27A H 0.0530 0.8478 0.6640 0.057 Uiso 1 1 calc R . .
C28 C 0.2142(3) 0.9048(8) 0.6648(9) 0.134(4) Uani 1 1 d U . .
H28A H 0.2038 0.9655 0.6375 0.201 Uiso 1 1 calc R . .
H28B H 0.2351 0.8687 0.6256 0.201 Uiso 1 1 calc R . .
H28C H 0.2328 0.9189 0.7183 0.201 Uiso 1 1 calc R . .
S2 S 0.17008(11) -0.5239(2) 0.8557(3) 0.1431(13) Uani 1 1 d DU . .
N6 N 0.2207(3) -0.3790(6) 0.9466(7) 0.131(3) Uani 1 1 d DU . .
C30 C 0.2007(4) -0.4374(9) 0.9099(9) 0.128(4) Uani 1 1 d DU . .
S1 S 0.30978(14) -0.3250(4) 0.7244(4) 0.210(2) Uani 1 1 d DU . .
N5 N 0.2860(3) -0.2055(8) 0.8820(6) 0.128(3) Uani 1 1 d DU . .
C29 C 0.2932(6) -0.2696(13) 0.8222(11) 0.199(7) Uani 1 1 d DU . .
O1W O 0.3363(7) -0.1205(15) 0.4624(12) 0.181(7) Uani 0.50 1 d PDU A 1
O3W O 0.2942(7) -0.0012(13) 0.3464(11) 0.182(8) Uani 0.50 1 d PDU B 2
O2W O 0.3224(11) -0.282(2) 0.545(2) 0.128(10) Uani 0.25 1 d PU . .

loop_
_atom_site_aniso_label
_atom_site_aniso_U_11
_atom_site_aniso_U_22
_atom_site_aniso_U_33
_atom_site_aniso_U_23
_atom_site_aniso_U_13
_atom_site_aniso_U_12
Mn1 0.0627(11) 0.0684(12) 0.0915(13) 0.0178(10) -0.0119(9) 0.0173(9)
O1 0.066(3) 0.037(2) 0.061(3) -0.008(2) -0.003(2) 0.003(2)
O2 0.076(3) 0.038(2) 0.049(3) 0.007(2) -0.004(2) -0.005(2)
O3 0.077(3) 0.032(2) 0.051(3) -0.004(2) 0.001(2) 0.005(2)
O4 0.077(3) 0.044(3) 0.045(3) 0.006(2) 0.005(2) 0.002(2)
N1 0.058(4) 0.053(4) 0.085(4) 0.016(3) -0.010(3) 0.012(3)
N2 0.045(3) 0.028(3) 0.051(3) 0.001(2) -0.009(2) 0.000(2)
N3 0.043(3) 0.030(3) 0.047(3) 0.006(2) -0.002(2) 0.005(2)
N4 0.045(4) 0.069(5) 0.141(6) 0.001(4) 0.014(4) -0.018(3)
C1 0.054(4) 0.060(5) 0.161(8) 0.034(5) -0.022(5) -0.003(4)
C2 0.058(4) 0.049(4) 0.156(7) 0.039(5) -0.023(5) -0.005(4)
C3 0.047(4) 0.036(3) 0.059(4) 0.003(3) -0.006(3) 0.001(3)
C4 0.052(4) 0.043(4) 0.060(4) 0.008(3) 0.005(3) -0.001(3)
C5 0.061(4) 0.046(4) 0.068(4) 0.019(3) 0.002(3) 0.010(3)
C6 0.051(4) 0.028(3) 0.061(4) 0.001(3) -0.006(3) -0.001(3)
C7 0.039(3) 0.037(3) 0.051(4) -0.005(3) -0.010(3) 0.005(3)
C8 0.038(3) 0.035(3) 0.045(3) -0.002(3) -0.004(3) 0.006(2)
C9 0.050(4) 0.041(4) 0.045(3) -0.006(3) 0.001(3) 0.007(3)
C10 0.051(4) 0.043(4) 0.040(3) -0.001(3) 0.003(3) 0.006(3)
C11 0.039(3) 0.036(3) 0.045(3) 0.002(3) -0.003(3) 0.006(3)
C12 0.043(3) 0.041(4) 0.041(3) 0.004(3) -0.004(3) 0.002(3)
C13 0.042(3) 0.039(4) 0.052(4) 0.003(3) -0.004(3) 0.006(3)
C14 0.043(3) 0.031(3) 0.042(3) 0.001(3) -0.003(3) 0.005(3)
C15 0.063(4) 0.034(3) 0.043(3) -0.007(3) -0.005(3) 0.006(3)
C16 0.064(4) 0.036(3) 0.039(3) 0.001(3) -0.002(3) 0.001(3)
C17 0.042(3) 0.033(3) 0.045(3) 0.004(3) -0.007(3) 0.002(3)
C18 0.041(3) 0.036(3) 0.052(4) 0.002(3) -0.008(3) 0.001(3)
C19 0.035(3) 0.031(3) 0.045(3) 0.000(3) -0.006(3) 0.004(2)
C20 0.035(3) 0.032(3) 0.042(3) -0.002(3) -0.005(2) 0.005(2)
C21 0.048(4) 0.030(3) 0.053(4) 0.005(3) -0.003(3) 0.004(3)
C22 0.045(5) 0.023(4) 0.049(5) 0.000 -0.005(4) 0.000
C23 0.039(3) 0.038(3) 0.045(3) -0.002(3) 0.001(3) 0.001(3)
C24 0.045(4) 0.056(4) 0.082(5) 0.007(4) -0.002(3) 0.001(3)
C25 0.049(4) 0.074(6) 0.124(7) 0.006(5) -0.006(4) 0.002(4)
C26 0.055(4) 0.049(4) 0.101(6) 0.006(4) 0.019(4) -0.002(3)
C27 0.046(3) 0.035(3) 0.062(4) 0.001(3) 0.005(3) 0.001(3)
C28 0.071(6) 0.116(8) 0.217(12) 0.016(8) 0.022(7) -0.034(6)
S2 0.0839(18) 0.118(2) 0.226(4) -0.019(2) -0.026(2) 0.0103(17)
N6 0.107(6) 0.084(6) 0.197(8) -0.028(6) -0.078(6) 0.028(5)
C30 0.093(7) 0.097(7) 0.193(9) 0.008(7) -0.021(7) 0.022(6)
S1 0.100(2) 0.284(6) 0.245(5) -0.124(5) -0.027(3) 0.036(3)
N5 0.090(5) 0.195(10) 0.099(6) 0.035(6) 0.005(5) 0.043(6)
C29 0.158(11) 0.232(14) 0.205(13) 0.013(11) -0.024(10) 0.047(10)
O1W 0.156(13) 0.232(16) 0.154(13) 0.019(12) -0.014(11) -0.029(13)
O3W 0.207(15) 0.147(12) 0.196(14) -0.018(11) 0.090(12) 0.081(11)
O2W 0.122(16) 0.127(17) 0.136(17) 0.021(14) 0.030(14) -0.007(14)

loop_
_atom_type_symbol
_atom_type_description
_atom_type_scat_dispersion_real
_atom_type_scat_dispersion_imag
_atom_type_scat_source
C C 0.0181 0.0091 'International Tables Vol C Tables 4.2.6.8 and 6.1.1.4'
H H 0.0000 0.0000 'International Tables Vol C Tables 4.2.6.8 and 6.1.1.4'
N N 0.0311 0.0180 'International Tables Vol C Tables 4.2.6.8 and 6.1.1.4'
O O 0.0492 0.0322 'International Tables Vol C Tables 4.2.6.8 and 6.1.1.4'
S S 0.3331 0.5567 'International Tables Vol C Tables 4.2.6.8 and 6.1.1.4'
Mn Mn -0.5299 2.8052 'International Tables Vol C Tables 4.2.6.8 and 6.1.1.4'

loop_
_geom_angle_atom_site_label_1
_geom_angle_atom_site_label_2
_geom_angle_atom_site_label_3
_geom_angle
_geom_angle_site_symmetry_1
_geom_angle_site_symmetry_3
_geom_angle_publ_flag
N6 Mn1 N6 180.0(3) . 7_547 ?
N6 Mn1 N5 94.7(5) . . ?
N6 Mn1 N5 85.3(5) 7_547 . ?
N6 Mn1 N5 85.3(5) . 7_547 ?
N6 Mn1 N5 94.7(5) 7_547 7_547 ?
N5 Mn1 N5 180.0(4) . 7_547 ?
N6 Mn1 N1 89.6(3) . . ?
N6 Mn1 N1 90.4(3) 7_547 . ?
N5 Mn1 N1 91.0(3) . . ?
N5 Mn1 N1 89.0(3) 7_547 . ?
N6 Mn1 N1 90.4(3) . 7_547 ?
N6 Mn1 N1 89.6(3) 7_547 7_547 ?
N5 Mn1 N1 89.0(3) . 7_547 ?
N5 Mn1 N1 91.0(3) 7_547 7_547 ?
N1 Mn1 N1 180.0(3) . 7_547 ?
C1 N1 C5 116.5(6) . . ?
C1 N1 Mn1 121.2(5) . . ?
C5 N1 Mn1 122.3(4) . . ?
C7 N2 C18 125.1(5) . . ?
C7 N2 C6 118.4(5) . . ?
C18 N2 C6 116.3(5) . . ?
C12 N3 C13 124.1(5) . . ?
C12 N3 C21 118.4(5) . . ?
C13 N3 C21 117.4(5) . . ?
C26 N4 C25 120.6(6) . . ?
C26 N4 C28 120.3(8) . . ?
C25 N4 C28 119.0(8) . . ?
N1 C1 C2 123.3(7) . . ?
N1 C1 H1A 118.4 . . ?
C2 C1 H1A 118.4 . . ?
C3 C2 C1 120.4(7) . . ?
C3 C2 H2A 119.8 . . ?
C1 C2 H2A 119.8 . . ?
C2 C3 C4 116.5(6) . . ?
C2 C3 C6 124.4(6) . . ?
C4 C3 C6 119.1(5) . . ?
C5 C4 C3 119.7(6) . . ?
C5 C4 H4A 120.2 . . ?
C3 C4 H4A 120.2 . . ?
N1 C5 C4 123.7(6) . . ?
N1 C5 H5A 118.2 . . ?
C4 C5 H5A 118.2 . . ?
N2 C6 C3 113.9(5) . . ?
N2 C6 H6A 108.8 . . ?
C3 C6 H6A 108.8 . . ?
N2 C6 H6B 108.8 . . ?
C3 C6 H6B 108.8 . . ?
H6A C6 H6B 107.7 . . ?
O1 C7 N2 120.2(5) . . ?
O1 C7 C8 122.3(6) . . ?
N2 C7 C8 117.5(5) . . ?
C9 C8 C19 120.5(5) . . ?
C9 C8 C7 120.2(5) . . ?
C19 C8 C7 119.3(5) . . ?
C8 C9 C10 120.4(5) . . ?
C8 C9 H9A 119.8 . . ?
C10 C9 H9A 119.8 . . ?
C11 C10 C9 120.4(6) . . ?
C11 C10 H10A 119.8 . . ?
C9 C10 H10A 119.8 . . ?
C10 C11 C20 120.3(5) . . ?
C10 C11 C12 120.8(5) . . ?
C20 C11 C12 118.8(5) . . ?
O4 C12 N3 120.2(5) . . ?
O4 C12 C11 121.7(5) . . ?
N3 C12 C11 118.1(5) . . ?
O3 C13 N3 120.9(5) . . ?
O3 C13 C14 123.3(5) . . ?
N3 C13 C14 115.7(5) . . ?
C15 C14 C20 120.4(5) . . ?
C15 C14 C13 119.4(5) . . ?
C20 C14 C13 120.1(5) . . ?
C14 C15 C16 120.9(6) . . ?
C14 C15 H15A 119.6 . . ?
C16 C15 H15A 119.6 . . ?
C17 C16 C15 120.1(6) . . ?
C17 C16 H16A 120.0 . . ?
C15 C16 H16A 120.0 . . ?
C16 C17 C19 120.1(5) . . ?
C16 C17 C18 120.4(5) . . ?
C19 C17 C18 119.6(5) . . ?
O2 C18 N2 120.5(5) . . ?
O2 C18 C17 122.6(6) . . ?
N2 C18 C17 116.9(5) . . ?
C8 C19 C17 121.5(5) . . ?
C8 C19 C20 119.2(5) . . ?
C17 C19 C20 119.3(5) . . ?
C14 C20 C11 121.6(5) . . ?
C14 C20 C19 119.2(5) . . ?
C11 C20 C19 119.2(5) . . ?
C22 C21 C23 123.2(5) . . ?
C22 C21 N3 119.3(5) . . ?
C23 C21 N3 117.3(5) . . ?
C21 C22 C21 133.0(8) 2_556 . ?
C21 C22 H22A 113.5 2_556 . ?
C21 C22 H22A 113.5 . . ?
C24 C23 C27 115.9(6) . . ?
C24 C23 C21 122.7(5) . . ?
C27 C23 C21 121.4(5) . . ?
C25 C24 C23 121.4(7) . . ?
C25 C24 H24A 119.3 . . ?
C23 C24 H24A 119.3 . . ?
C24 C25 N4 120.1(7) . . ?
C24 C25 H25A 119.9 . . ?
N4 C25 H25A 119.9 . . ?
N4 C26 C27 120.6(7) . . ?
N4 C26 H26A 119.7 . . ?
C27 C26 H26A 119.7 . . ?
C26 C27 C23 121.3(6) . . ?
C26 C27 H27A 119.3 . . ?
C23 C27 H27A 119.3 . . ?
N4 C28 H28A 109.5 . . ?
N4 C28 H28B 109.5 . . ?
H28A C28 H28B 109.5 . . ?
N4 C28 H28C 109.5 . . ?
H28A C28 H28C 109.5 . . ?
H28B C28 H28C 109.5 . . ?
C30 N6 Mn1 168.5(9) . . ?
N6 C30 S2 179.3(13) . . ?
C29 N5 Mn1 119.0(12) . . ?
N5 C29 S1 162.3(17) . . ?

loop_
_geom_bond_atom_site_label_1
_geom_bond_atom_site_label_2
_geom_bond_distance
_geom_bond_site_symmetry_2
_geom_bond_publ_flag
Mn1 N6 2.116(9) . ?
Mn1 N6 2.116(9) 7_547 ?
Mn1 N5 2.189(9) . ?
Mn1 N5 2.189(9) 7_547 ?
Mn1 N1 2.307(5) . ?
Mn1 N1 2.307(5) 7_547 ?
O1 C7 1.221(7) . ?
O2 C18 1.220(7) . ?
O3 C13 1.207(7) . ?
O4 C12 1.212(7) . ?
N1 C1 1.323(9) . ?
N1 C5 1.329(8) . ?
N2 C7 1.386(7) . ?
N2 C18 1.398(7) . ?
N2 C6 1.481(7) . ?
N3 C12 1.389(7) . ?
N3 C13 1.421(7) . ?
N3 C21 1.457(7) . ?
N4 C26 1.342(9) . ?
N4 C25 1.352(10) . ?
N4 C28 1.508(10) . ?
C1 C2 1.380(10) . ?
C1 H1A 0.9500 . ?
C2 C3 1.367(9) . ?
C2 H2A 0.9500 . ?
C3 C4 1.382(8) . ?
C3 C6 1.504(8) . ?
C4 C5 1.375(9) . ?
C4 H4A 0.9500 . ?
C5 H5A 0.9500 . ?
C6 H6A 0.9900 . ?
C6 H6B 0.9900 . ?
C7 C8 1.475(8) . ?
C8 C9 1.377(8) . ?
C8 C19 1.409(8) . ?
C9 C10 1.400(8) . ?
C9 H9A 0.9500 . ?
C10 C11 1.376(8) . ?
C10 H10A 0.9500 . ?
C11 C20 1.415(8) . ?
C11 C12 1.469(8) . ?
C13 C14 1.483(8) . ?
C14 C15 1.366(8) . ?
C14 C20 1.409(7) . ?
C15 C16 1.401(8) . ?
C15 H15A 0.9500 . ?
C16 C17 1.383(8) . ?
C16 H16A 0.9500 . ?
C17 C19 1.412(8) . ?
C17 C18 1.478(8) . ?
C19 C20 1.417(7) . ?
C21 C22 1.381(6) . ?
C21 C23 1.432(8) . ?
C22 C21 1.381(6) 2_556 ?
C22 H22A 0.9500 . ?
C23 C24 1.394(8) . ?
C23 C27 1.404(8) . ?
C24 C25 1.351(10) . ?
C24 H24A 0.9500 . ?
C25 H25A 0.9500 . ?
C26 C27 1.343(9) . ?
C26 H26A 0.9500 . ?
C27 H27A 0.9500 . ?
C28 H28A 0.9800 . ?
C28 H28B 0.9800 . ?
C28 H28C 0.9800 . ?
S2 C30 1.674(13) . ?
N6 C30 1.122(12) . ?
S1 C29 1.770(17) . ?
N5 C29 1.303(15) . ?
